data_7041683
loop_
_publ_author_name
'Han, Haixiang'
'Wei, Zheng'
'Barry, Matthew C.'
'Filatov, Alexander S.'
'Dikarev, Evgeny V.'

_publ_section_title
;
 Heterometallic molecular precursors for a lithium-iron oxide material:
 synthesis, solid state structure, solution and gas-phase behaviour, and
 thermal decomposition.
;
_journal_issue 17
_journal_name_full 'Dalton transactions (Cambridge, England : 2003)'
_journal_page_first 5644
_journal_page_last 5649
_journal_paper_doi 10.1039/c6dt04602a
_journal_volume 46
_journal_year 2017
_chemical_formula_moiety 'C15 H21 Fe Li O6'
_chemical_formula_sum 'C15 H21 Fe Li O6'
_chemical_formula_weight 360.11
_chemical_name_systematic
; 
 ? 
;
_space_group_crystal_system trigonal
_space_group_IT_number 167
_space_group_name_Hall '-R 3 2"c'
_space_group_name_H-M_alt 'R -3 c'
_symmetry_space_group_name_Hall '-R 3 2"c'
_symmetry_space_group_name_H-M 'R -3 c :H'
_atom_sites_solution_hydrogens geom
_atom_sites_solution_primary direct
_atom_sites_solution_secondary difmap
_audit_creation_method SHELXL-97
_audit_update_record
;
2016-11-21 deposited with the CCDC.
2017-01-13 downloaded from the CCDC.
;
_cell_angle_alpha 90.00
_cell_angle_beta 90.00
_cell_angle_gamma 120.00
_cell_formula_units_Z 6
_cell_length_a 16.352(3)
_cell_length_b 16.352(3)
_cell_length_c 10.8897(16)
_cell_measurement_reflns_used 5389
_cell_measurement_temperature 100(2)
_cell_measurement_theta_max 30.1061
_cell_measurement_theta_min 4.0098
_cell_volume 2521.7(8)
_computing_cell_refinement 'SAINT V.8.27 (Bruker AXS Inc., 2012)'
_computing_data_collection 'APEX2 v.2016.1-0 (Bruker AXS Inc., 2016)'
_computing_data_reduction 'SAINT V.8.27 (Bruker AXS Inc., 2012)'
_computing_molecular_graphics 'SHELXTL Ver. 6.14'
_computing_publication_material 'SHELXTL Ver. 6.14'
_computing_structure_refinement 'SHELXL-97 (Sheldrick, 2008)'
_computing_structure_solution 'SHELXS-97 (Sheldrick, 2008)'
_diffrn_ambient_temperature 100(2)
_diffrn_measured_fraction_theta_full 0.982
_diffrn_measured_fraction_theta_max 0.982
_diffrn_measurement_device_type 'Bruker D8 Venture PHOTON 100 CMOS'
_diffrn_measurement_method 'omega and phi scans'
_diffrn_radiation_monochromator graphite
_diffrn_radiation_source 'fine-focus sealed tube'
_diffrn_radiation_type MoK\a
_diffrn_radiation_wavelength 0.71073
_diffrn_reflns_av_R_equivalents 0.0378
_diffrn_reflns_av_sigmaI/netI 0.0253
_diffrn_reflns_limit_h_max 22
_diffrn_reflns_limit_h_min -20
_diffrn_reflns_limit_k_max 20
_diffrn_reflns_limit_k_min -22
_diffrn_reflns_limit_l_max 15
_diffrn_reflns_limit_l_min -15
_diffrn_reflns_number 8441
_diffrn_reflns_theta_full 30.45
_diffrn_reflns_theta_max 30.45
_diffrn_reflns_theta_min 3.43
_exptl_absorpt_coefficient_mu 0.922
_exptl_absorpt_correction_T_max 0.9217
_exptl_absorpt_correction_T_min 0.8300
_exptl_absorpt_correction_type multi-scan
_exptl_absorpt_process_details
;
SADABS V2012/1 (Bruker AXS Inc.)
;
_exptl_crystal_colour 'brown red'
_exptl_crystal_density_diffrn 1.423
_exptl_crystal_density_meas ?
_exptl_crystal_density_method none
_exptl_crystal_description block
_exptl_crystal_F_000 1128
_exptl_crystal_size_max 0.21
_exptl_crystal_size_mid 0.18
_exptl_crystal_size_min 0.09
_refine_diff_density_max 0.377
_refine_diff_density_min -0.207
_refine_diff_density_rms 0.057
_refine_ls_extinction_coef noref
_refine_ls_extinction_method none
_refine_ls_goodness_of_fit_ref 1.073
_refine_ls_hydrogen_treatment constr
_refine_ls_matrix_type full
_refine_ls_number_parameters 39
_refine_ls_number_reflns 841
_refine_ls_number_restraints 0
_refine_ls_restrained_S_all 1.073
_refine_ls_R_factor_all 0.0328
_refine_ls_R_factor_gt 0.0255
_refine_ls_shift/su_max 0.000
_refine_ls_shift/su_mean 0.000
_refine_ls_structure_factor_coef Fsqd
_refine_ls_weighting_details 'calc w=1/[\s^2^(Fo^2^)+(0.0276P)^2^+2.6903P] where P=(Fo^2^+2Fc^2^)/3'
_refine_ls_weighting_scheme calc
_refine_ls_wR_factor_gt 0.0609
_refine_ls_wR_factor_ref 0.0634
_reflns_number_gt 737
_reflns_number_total 841
_reflns_threshold_expression >2sigma(I)
_cod_data_source_file c6dt04602a2.cif
_cod_data_source_block LiFeacac3
_cod_depositor_comments
;
The following automatic conversions were performed:

'_exptl_crystal_density_meas' value 'not measured' was changed to '?'
- the value is perceived as not measured.

Automatic conversion script
Id: cif_fix_values 4268 2015-11-12 08:31:59Z antanas 

 Adding full bibliography for 7041683--7041687.cif.
;
_cod_original_cell_volume 2521.7(12)
_cod_database_code 7041683

loop_
_symmetry_equiv_pos_as_xyz
'x, y, z'
'-y, x-y, z'
'-x+y, -x, z'
'y, x, -z+1/2'
'x-y, -y, -z+1/2'
'-x, -x+y, -z+1/2'
'x+2/3, y+1/3, z+1/3'
'-y+2/3, x-y+1/3, z+1/3'
'-x+y+2/3, -x+1/3, z+1/3'
'y+2/3, x+1/3, -z+5/6'
'x-y+2/3, -y+1/3, -z+5/6'
'-x+2/3, -x+y+1/3, -z+5/6'
'x+1/3, y+2/3, z+2/3'
'-y+1/3, x-y+2/3, z+2/3'
'-x+y+1/3, -x+2/3, z+2/3'
'y+1/3, x+2/3, -z+7/6'
'x-y+1/3, -y+2/3, -z+7/6'
'-x+1/3, -x+y+2/3, -z+7/6'
'-x, -y, -z'
'y, -x+y, -z'
'x-y, x, -z'
'-y, -x, z-1/2'
'-x+y, y, z-1/2'
'x, x-y, z-1/2'
'-x+2/3, -y+1/3, -z+1/3'
'y+2/3, -x+y+1/3, -z+1/3'
'x-y+2/3, x+1/3, -z+1/3'
'-y+2/3, -x+1/3, z-1/6'
'-x+y+2/3, y+1/3, z-1/6'
'x+2/3, x-y+1/3, z-1/6'
'-x+1/3, -y+2/3, -z+2/3'
'y+1/3, -x+y+2/3, -z+2/3'
'x-y+1/3, x+2/3, -z+2/3'
'-y+1/3, -x+2/3, z+1/6'
'-x+y+1/3, y+2/3, z+1/6'
'x+1/3, x-y+2/3, z+1/6'

loop_
_atom_site_label
_atom_site_type_symbol
_atom_site_fract_x
_atom_site_fract_y
_atom_site_fract_z
_atom_site_U_iso_or_equiv
_atom_site_adp_type
_atom_site_occupancy
_atom_site_symmetry_multiplicity
_atom_site_calc_flag
_atom_site_refinement_flags
Li1 Li 0.0000 0.0000 0.5000 0.019(3) Uani 1 6 d S
Fe1 Fe 0.0000 0.0000 0.2500 0.0091(3) Uani 1 6 d S
O1 O 0.04321(15) 0.11299(16) 0.3689(2) 0.0134(5) Uani 1 1 d .
C1 C 0.0000 0.2069(3) 0.2500 0.0146(8) Uani 1 2 d S
H1 H 0.0000 0.2650 0.2500 0.017 Uiso 1 2 calc SR
C2 C 0.0714(2) 0.2555(2) 0.4602(3) 0.0179(7) Uani 1 1 d .
H2A H 0.0433 0.2219 0.5371 0.027 Uiso 1 1 calc R
H2B H 0.0534 0.3037 0.4467 0.027 Uiso 1 1 calc R
H2C H 0.1403 0.2857 0.4653 0.027 Uiso 1 1 calc R
C3 C 0.0360(2) 0.1862(2) 0.3547(3) 0.0126(6) Uani 1 1 d .

loop_
_atom_site_aniso_label
_atom_site_aniso_U_11
_atom_site_aniso_U_22
_atom_site_aniso_U_33
_atom_site_aniso_U_23
_atom_site_aniso_U_13
_atom_site_aniso_U_12
Li1 0.025(4) 0.025(4) 0.007(5) 0.000 0.000 0.012(2)
Fe1 0.0106(4) 0.0106(4) 0.0061(5) 0.000 0.000 0.00529(19)
O1 0.0165(10) 0.0138(10) 0.0106(10) -0.0016(8) -0.0014(8) 0.0080(8)
C1 0.017(2) 0.0128(13) 0.015(2) -0.0007(8) -0.0014(16) 0.0086(10)
C2 0.0218(15) 0.0173(15) 0.0155(14) -0.0066(12) -0.0054(12) 0.0104(13)
C3 0.0099(13) 0.0125(13) 0.0133(14) -0.0019(11) 0.0004(10) 0.0041(11)

loop_
_atom_type_symbol
_atom_type_description
_atom_type_scat_dispersion_real
_atom_type_scat_dispersion_imag
_atom_type_scat_source
C C 0.0033 0.0016 'International Tables Vol C Tables 4.2.6.8 and 6.1.1.4'
H H 0.0000 0.0000 'International Tables Vol C Tables 4.2.6.8 and 6.1.1.4'
Li Li -0.0003 0.0001 'International Tables Vol C Tables 4.2.6.8 and 6.1.1.4'
O O 0.0106 0.0060 'International Tables Vol C Tables 4.2.6.8 and 6.1.1.4'
Fe Fe 0.3463 0.8444 'International Tables Vol C Tables 4.2.6.8 and 6.1.1.4'

loop_
_geom_angle_atom_site_label_1
_geom_angle_atom_site_label_2
_geom_angle_atom_site_label_3
_geom_angle
_geom_angle_site_symmetry_1
_geom_angle_site_symmetry_3
O1 Li1 O1 99.09(9) . 20_556
O1 Li1 O1 80.91(9) . 2
O1 Li1 O1 180.00(11) 20_556 2
O1 Li1 O1 80.92(9) . 3
O1 Li1 O1 99.08(9) 20_556 3
O1 Li1 O1 80.92(9) 2 3
O1 Li1 O1 99.08(9) . 21_556
O1 Li1 O1 80.92(9) 20_556 21_556
O1 Li1 O1 99.08(9) 2 21_556
O1 Li1 O1 180.00(9) 3 21_556
O1 Li1 O1 180.0 . 19_556
O1 Li1 O1 80.92(9) 20_556 19_556
O1 Li1 O1 99.08(9) 2 19_556
O1 Li1 O1 99.08(9) 3 19_556
O1 Li1 O1 80.92(9) 21_556 19_556
O1 Li1 Fe1 131.47(6) . 19_556
O1 Li1 Fe1 48.53(6) 20_556 19_556
O1 Li1 Fe1 131.47(6) 2 19_556
O1 Li1 Fe1 131.47(6) 3 19_556
O1 Li1 Fe1 48.53(6) 21_556 19_556
O1 Li1 Fe1 48.53(6) 19_556 19_556
O1 Fe1 O1 167.96(12) . 5
O1 Fe1 O1 84.99(9) . 3
O1 Fe1 O1 103.81(12) 5 3
O1 Fe1 O1 87.58(12) . 6
O1 Fe1 O1 84.99(9) 5 6
O1 Fe1 O1 167.96(12) 3 6
O1 Fe1 O1 84.99(9) . 2
O1 Fe1 O1 87.58(12) 5 2
O1 Fe1 O1 84.99(9) 3 2
O1 Fe1 O1 103.81(12) 6 2
O1 Fe1 O1 103.81(12) . 4
O1 Fe1 O1 84.99(9) 5 4
O1 Fe1 O1 87.58(12) 3 4
O1 Fe1 O1 84.99(9) 6 4
O1 Fe1 O1 167.96(12) 2 4
O1 Fe1 Li1 128.73(6) . 4
O1 Fe1 Li1 51.27(6) 5 4
O1 Fe1 Li1 128.73(6) 3 4
O1 Fe1 Li1 51.27(6) 6 4
O1 Fe1 Li1 128.73(6) 2 4
O1 Fe1 Li1 51.27(6) 4 4
C3 O1 Fe1 127.9(2) . .
C3 O1 Li1 138.1(2) . .
Fe1 O1 Li1 80.21(8) . .
C3 C1 C3 126.2(4) 6 .
C3 C1 H1 116.9 6 .
C3 C1 H1 116.9 . .
C3 C2 H2A 109.5 . .
C3 C2 H2B 109.5 . .
H2A C2 H2B 109.5 . .
C3 C2 H2C 109.5 . .
H2A C2 H2C 109.5 . .
H2B C2 H2C 109.5 . .
O1 C3 C1 125.2(3) . .
O1 C3 C2 115.7(3) . .
C1 C3 C2 119.1(3) . .

loop_
_geom_bond_atom_site_label_1
_geom_bond_atom_site_label_2
_geom_bond_distance
_geom_bond_site_symmetry_2
Li1 O1 2.155(2) .
Li1 O1 2.155(2) 20_556
Li1 O1 2.155(2) 2
Li1 O1 2.155(2) 3
Li1 O1 2.155(2) 21_556
Li1 O1 2.155(2) 19_556
Li1 Fe1 2.7224(4) 19_556
Fe1 O1 2.070(2) .
Fe1 O1 2.070(2) 5
Fe1 O1 2.070(2) 3
Fe1 O1 2.070(2) 6
Fe1 O1 2.070(2) 2
Fe1 O1 2.070(2) 4
Fe1 Li1 2.7224(4) 4
O1 C3 1.269(4) .
C1 C3 1.401(4) 6
C1 C3 1.401(4) .
C1 H1 0.9500 .
C2 C3 1.511(4) .
C2 H2A 0.9800 .
C2 H2B 0.9800 .
C2 H2C 0.9800 .
